data_2229540
loop_
_publ_author_name
'Alam, Naveed'
'Shahid, Muhammad'
'Mazhar, Muhammad'
'Al-Jassabi, Saad'
'Zeller, Matthias'
'Hunter, Allen D.'

_publ_section_title
;
 <i>catena</i>-Poly[[[tetrakis(4-methylpyridine-\k<i>N</i>)copper(II)]-\m-sulfato-\k^2^<i>O</i>:<i>O</i>']
 4.393-hydrate]
;
_journal_coeditor_code WM2458
_journal_issue 3
_journal_name_full 'Acta Crystallographica Section E'
_journal_page_first m375
_journal_page_last m376
_journal_paper_doi 10.1107/S1600536811006325
_journal_volume 67
_journal_year 2011
_chemical_formula_iupac '[Cu (S O4) (C6 H7 N)4], 4.393H2 O'
_chemical_formula_moiety 'C24 H28 Cu N4 O4 S, 4.393(H2 O)'
_chemical_formula_sum 'C24 H36.786 Cu N4 O8.393 S'
_chemical_formula_weight 611.27
_chemical_melting_point 373
_chemical_name_systematic
;
<i>catena</i>-Poly[[[tetrakis(4-methylpyridine-\k<i>N</i>)copper(II)]-
\m-sulfato-\k^2^<i>O</i>:<i>O</i>'] 4.392-hydrate]
;
_space_group_IT_number 2
_symmetry_cell_setting triclinic
_symmetry_space_group_name_Hall '-P 1'
_symmetry_space_group_name_H-M 'P -1'
_atom_sites_solution_hydrogens geom
_atom_sites_solution_primary direct
_atom_sites_solution_secondary difmap
_audit_creation_method SHELXL-97
_cell_angle_alpha 78.672(3)
_cell_angle_beta 87.609(3)
_cell_angle_gamma 67.571(3)
_cell_formula_units_Z 2
_cell_length_a 10.4688(12)
_cell_length_b 11.6327(14)
_cell_length_c 12.8300(15)
_cell_measurement_reflns_used 4676
_cell_measurement_temperature 100(2)
_cell_measurement_theta_max 30.4282
_cell_measurement_theta_min 2.2506
_cell_volume 1415.2(3)
_computing_cell_refinement 'SAINT (Bruker, 2009)'
_computing_data_collection 'SMART (Bruker, 2002)'
_computing_data_reduction '<i>CELL NOW</i> (Bruker, 2009) and SAINT'
_computing_molecular_graphics
;
SHELXTL (Sheldrick, 2008) and <i>Mercury</i> (Macrae <i>et al.</i>,
2008)
;
_computing_publication_material 'SHELXTL (Sheldrick, 2008)'
_computing_structure_refinement 'SHELXTL (Sheldrick, 2008)'
_computing_structure_solution 'SHELXTL (Sheldrick, 2008)'
_diffrn_ambient_temperature 100(2)
_diffrn_measured_fraction_theta_full 0.989
_diffrn_measured_fraction_theta_max 0.989
_diffrn_measurement_device_type 'Bruker SMART APEX CCD'
_diffrn_measurement_method \w
_diffrn_radiation_monochromator graphite
_diffrn_radiation_source 'fine-focus sealed tube'
_diffrn_radiation_type MoK\a
_diffrn_radiation_wavelength 0.71073
_diffrn_reflns_av_R_equivalents 0.0332
_diffrn_reflns_av_sigmaI/netI 0.0304
_diffrn_reflns_limit_h_max 13
_diffrn_reflns_limit_h_min -13
_diffrn_reflns_limit_k_max 15
_diffrn_reflns_limit_k_min -15
_diffrn_reflns_limit_l_max 17
_diffrn_reflns_limit_l_min 0
_diffrn_reflns_number 16814
_diffrn_reflns_theta_full 28.28
_diffrn_reflns_theta_max 28.28
_diffrn_reflns_theta_min 1.62
_diffrn_standards_number 0
_exptl_absorpt_coefficient_mu 0.899
_exptl_absorpt_correction_T_max 0.7461
_exptl_absorpt_correction_T_min 0.6073
_exptl_absorpt_correction_type multi-scan
_exptl_absorpt_process_details '(<i>TWINABS</i>; Bruker, 2008)'
_exptl_crystal_colour blue
_exptl_crystal_density_diffrn 1.434
_exptl_crystal_density_method 'not measured'
_exptl_crystal_description block
_exptl_crystal_F_000 642
_exptl_crystal_size_max 0.60
_exptl_crystal_size_mid 0.45
_exptl_crystal_size_min 0.40
_refine_diff_density_max 0.682
_refine_diff_density_min -0.609
_refine_ls_extinction_method none
_refine_ls_goodness_of_fit_ref 1.059
_refine_ls_hydrogen_treatment constr
_refine_ls_matrix_type full
_refine_ls_number_parameters 361
_refine_ls_number_reflns 6963
_refine_ls_number_restraints 0
_refine_ls_restrained_S_all 1.059
_refine_ls_R_factor_all 0.0546
_refine_ls_R_factor_gt 0.0463
_refine_ls_shift/su_max 0.000
_refine_ls_shift/su_mean 0.000
_refine_ls_structure_factor_coef Fsqd
_refine_ls_weighting_details 'calc w=1/[\s^2^(Fo^2^)+(0.0573P)^2^+1.4896P] where P=(Fo^2^+2Fc^2^)/3'
_refine_ls_weighting_scheme calc
_refine_ls_wR_factor_gt 0.1121
_refine_ls_wR_factor_ref 0.1176
_reflns_number_gt 6170
_reflns_number_total 6963
_reflns_threshold_expression I>2\s(I)
_cod_data_source_file wm2458.cif
_cod_data_source_block I
_cod_database_code 2229540
_cod_database_fobs_code 2229540

loop_
_symmetry_equiv_pos_as_xyz
'x, y, z'
'-x, -y, -z'

loop_
_atom_site_type_symbol
_atom_site_label
_atom_site_fract_x
_atom_site_fract_y
_atom_site_fract_z
_atom_site_U_iso_or_equiv
_atom_site_adp_type
_atom_site_calc_flag
_atom_site_refinement_flags
_atom_site_occupancy
_atom_site_disorder_assembly
_atom_site_disorder_group
C C1 0.7599(3) 1.0000(3) 0.5809(2) 0.0204(5) Uani d . 1 . .
H H1 0.7594 0.9263 0.6281 0.024 Uiso calc R 1 . .
C C2 0.8641(3) 1.0426(3) 0.5935(2) 0.0231(5) Uani d . 1 . .
H H2 0.9329 0.9984 0.6488 0.028 Uiso calc R 1 . .
C C3 0.8680(3) 1.1497(3) 0.5255(2) 0.0230(5) Uani d . 1 . .
C C4 0.7680(3) 1.2070(3) 0.4436(2) 0.0254(6) Uani d . 1 . .
H H4 0.7692 1.2784 0.3932 0.030 Uiso calc R 1 . .
C C5 0.6665(3) 1.1597(3) 0.4355(2) 0.0242(6) Uani d . 1 . .
H H5 0.5990 1.1999 0.3789 0.029 Uiso calc R 1 . .
C C6 0.9755(3) 1.2030(3) 0.5399(3) 0.0313(6) Uani d . 1 . .
H H6F 0.9338 1.2775 0.5729 0.047 Uiso calc R 1 . .
H H6E 1.0100 1.2278 0.4704 0.047 Uiso calc R 1 . .
H H6D 1.0523 1.1385 0.5856 0.047 Uiso calc R 1 . .
C C7 0.6771(3) 0.7248(3) 0.5052(2) 0.0259(6) Uani d . 1 . .
H H7 0.6453 0.7125 0.5754 0.031 Uiso calc R 1 . .
C C8 0.7656(4) 0.6209(3) 0.4678(2) 0.0318(7) Uani d . 1 . .
H H8 0.7943 0.5392 0.5123 0.038 Uiso calc R 1 . .
C C9 0.8136(3) 0.6346(3) 0.3647(2) 0.0272(6) Uani d . 1 . .
C C10 0.9073(4) 0.5230(3) 0.3195(3) 0.0451(9) Uani d . 1 . .
H H10A 0.8548 0.4736 0.3050 0.068 Uiso calc R 1 . .
H H10B 0.9834 0.4695 0.3709 0.068 Uiso calc R 1 . .
H H10C 0.9449 0.5532 0.2533 0.068 Uiso calc R 1 . .
C C11 0.7700(3) 0.7568(3) 0.3053(2) 0.0224(5) Uani d . 1 . .
H H11 0.8015 0.7715 0.2353 0.027 Uiso calc R 1 . .
C C12 0.6808(3) 0.8575(3) 0.3476(2) 0.0212(5) Uani d . 1 . .
H H12 0.6517 0.9402 0.3048 0.025 Uiso calc R 1 . .
C C13 0.4334(3) 0.8651(3) 0.2020(2) 0.0216(5) Uani d . 1 . .
H H13 0.3870 0.9490 0.2138 0.026 Uiso calc R 1 . .
C C14 0.4296(3) 0.7646(3) 0.2792(2) 0.0208(5) Uani d . 1 . .
H H14 0.3811 0.7806 0.3424 0.025 Uiso calc R 1 . .
C C15 0.4963(3) 0.6413(3) 0.2645(2) 0.0253(6) Uani d . 1 . .
C C16 0.5674(4) 0.6247(3) 0.1714(2) 0.0341(7) Uani d . 1 . .
H H16 0.6166 0.5416 0.1585 0.041 Uiso calc R 1 . .
C C17 0.5667(3) 0.7287(3) 0.0975(2) 0.0310(6) Uani d . 1 . .
H H17 0.6156 0.7150 0.0342 0.037 Uiso calc R 1 . .
C C18 0.4934(4) 0.5303(3) 0.3466(2) 0.0371(8) Uani d . 1 . .
H H18A 0.5735 0.5000 0.3960 0.056 Uiso calc R 1 . .
H H18B 0.4967 0.4620 0.3112 0.056 Uiso calc R 1 . .
H H18C 0.4082 0.5569 0.3860 0.056 Uiso calc R 1 . .
C C19 0.7394(3) 1.0233(3) 0.0928(2) 0.0228(5) Uani d . 1 . .
H H19 0.6692 1.0967 0.1105 0.027 Uiso calc R 1 . .
C C20 0.8748(3) 0.9916(3) 0.1272(2) 0.0258(6) Uani d . 1 . .
H H20 0.8958 1.0428 0.1676 0.031 Uiso calc R 1 . .
C C21 0.9792(3) 0.8852(3) 0.1023(2) 0.0256(6) Uani d . 1 . .
C C22 0.9428(3) 0.8158(3) 0.0406(2) 0.0291(6) Uani d . 1 . .
H H22 1.0113 0.7430 0.0207 0.035 Uiso calc R 1 . .
C C23 0.8054(3) 0.8539(3) 0.0084(2) 0.0272(6) Uani d . 1 . .
H H23 0.7822 0.8067 -0.0349 0.033 Uiso calc R 1 . .
C C24 1.1264(3) 0.8448(3) 0.1420(2) 0.0328(7) Uani d . 1 . .
H H24A 1.1478 0.9201 0.1405 0.049 Uiso calc R 1 . .
H H24B 1.1893 0.7918 0.0962 0.049 Uiso calc R 1 . .
H H24C 1.1378 0.7964 0.2150 0.049 Uiso calc R 1 . .
Cu Cu1 0.5000 1.0000 0.5000 0.01857(11) Uani d S 1 . .
Cu Cu2 0.5000 1.0000 0.0000 0.02031(11) Uani d S 1 . .
N N1 0.6596(2) 1.0589(2) 0.50462(17) 0.0197(4) Uani d . 1 . .
N N2 0.6332(2) 0.8438(2) 0.44667(17) 0.0196(4) Uani d . 1 . .
N N3 0.5002(2) 0.8479(2) 0.11114(17) 0.0204(4) Uani d . 1 . .
N N4 0.7039(2) 0.9544(2) 0.03565(17) 0.0208(4) Uani d . 1 . .
O O1 0.4432(2) 1.11465(19) 0.32076(14) 0.0241(4) Uani d . 1 . .
O O2 0.4297(2) 1.1372(2) 0.13099(15) 0.0257(4) Uani d . 1 . .
O O3 0.2438(2) 1.2743(2) 0.21897(18) 0.0387(6) Uani d . 1 . .
O O4 0.4641(3) 1.2969(2) 0.20710(19) 0.0389(6) Uani d . 1 . .
O O5 0.7247(3) 0.3043(2) 0.1438(2) 0.0501(7) Uani d . 1 . .
H H5A 0.7007 0.3519 0.0826 0.075 Uiso d R 1 . .
H H5B 0.6529 0.2956 0.1714 0.075 Uiso d R 1 . .
O O6 0.3674(3) 0.5172(3) 0.0548(2) 0.0568(7) Uani d . 1 . .
H H6A 0.4103 0.5011 -0.0008 0.085 Uiso d PR 0.50 . .
H H6B 0.4034 0.4467 0.0972 0.085 Uiso d R 1 . .
H H6C 0.2905 0.5147 0.0399 0.085 Uiso d PR 0.50 . .
O O7 0.9960(3) 0.2146(3) 0.2479(2) 0.0567(8) Uani d . 1 . .
H H7A 0.9293 0.2632 0.2054 0.085 Uiso d R 1 . .
H H7B 1.0552 0.2449 0.2228 0.085 Uiso d R 1 . .
O O8 0.1306(4) 0.4630(4) 0.0397(4) 0.0971(15) Uani d . 1 . .
H H8A 0.1109 0.4722 0.1027 0.146 Uiso d R 1 . .
H H8B 0.1842 0.5027 0.0261 0.146 Uiso d PR 0.50 . .
H H8C 0.0507 0.4844 0.0125 0.146 Uiso d PR 0.50 . .
O O9 0.2000(7) 0.5327(6) 0.2704(5) 0.045(2) Uani d P 0.393(8) . .
H H9A 0.2311 0.5640 0.2151 0.067 Uiso d PR 0.393(8) . .
H H9B 0.2166 0.4593 0.2590 0.067 Uiso d PR 0.393(8) . .
S S3 0.39467(7) 1.20521(6) 0.21937(5) 0.01904(13) Uani d . 1 . .

loop_
_atom_site_aniso_label
_atom_site_aniso_U_11
_atom_site_aniso_U_22
_atom_site_aniso_U_33
_atom_site_aniso_U_12
_atom_site_aniso_U_13
_atom_site_aniso_U_23
C1 0.0229(13) 0.0205(12) 0.0186(12) -0.0087(11) -0.0004(9) -0.0046(10)
C2 0.0201(12) 0.0294(14) 0.0220(13) -0.0095(11) -0.0012(10) -0.0099(11)
C3 0.0187(12) 0.0275(14) 0.0274(14) -0.0106(11) 0.0047(10) -0.0131(11)
C4 0.0276(14) 0.0269(14) 0.0247(14) -0.0145(12) 0.0019(11) -0.0035(11)
C5 0.0278(14) 0.0285(14) 0.0198(13) -0.0162(12) -0.0028(10) -0.0002(10)
C6 0.0259(14) 0.0341(16) 0.0411(17) -0.0166(13) 0.0008(12) -0.0126(13)
C7 0.0371(16) 0.0245(14) 0.0176(12) -0.0145(12) -0.0017(11) -0.0015(10)
C8 0.0478(19) 0.0231(14) 0.0235(14) -0.0138(14) -0.0010(13) -0.0013(11)
C9 0.0316(15) 0.0267(15) 0.0241(14) -0.0111(12) -0.0026(11) -0.0056(11)
C10 0.062(2) 0.0287(17) 0.0363(19) -0.0067(17) 0.0047(17) -0.0091(14)
C11 0.0238(13) 0.0278(14) 0.0184(12) -0.0128(11) 0.0005(10) -0.0046(10)
C12 0.0202(12) 0.0258(13) 0.0190(12) -0.0118(11) -0.0009(10) -0.0014(10)
C13 0.0212(13) 0.0235(13) 0.0222(13) -0.0106(11) -0.0007(10) -0.0044(10)
C14 0.0221(12) 0.0275(14) 0.0178(12) -0.0145(11) 0.0002(10) -0.0051(10)
C15 0.0333(15) 0.0262(14) 0.0187(13) -0.0148(12) -0.0032(11) -0.0017(10)
C16 0.053(2) 0.0220(14) 0.0234(14) -0.0103(14) 0.0054(13) -0.0057(11)
C17 0.0429(18) 0.0297(15) 0.0183(13) -0.0117(14) 0.0062(12) -0.0053(11)
C18 0.062(2) 0.0293(16) 0.0227(15) -0.0231(16) 0.0065(14) -0.0013(12)
C19 0.0259(13) 0.0262(14) 0.0201(12) -0.0157(11) -0.0012(10) -0.0010(10)
C20 0.0290(14) 0.0341(15) 0.0208(13) -0.0211(13) -0.0035(10) -0.0006(11)
C21 0.0212(13) 0.0377(16) 0.0175(12) -0.0147(12) -0.0016(10) 0.0032(11)
C22 0.0232(14) 0.0358(16) 0.0252(14) -0.0078(12) -0.0004(11) -0.0059(12)
C23 0.0280(14) 0.0338(15) 0.0223(13) -0.0134(13) -0.0044(11) -0.0065(12)
C24 0.0235(14) 0.0469(18) 0.0278(15) -0.0162(14) -0.0024(11) -0.0009(13)
Cu1 0.0212(2) 0.0220(2) 0.0169(2) -0.01266(19) -0.00015(16) -0.00454(18)
Cu2 0.0198(2) 0.0240(2) 0.0176(2) -0.0110(2) -0.00355(16) 0.00135(18)
N1 0.0229(11) 0.0248(11) 0.0158(10) -0.0127(9) 0.0005(8) -0.0060(8)
N2 0.0237(11) 0.0233(11) 0.0163(10) -0.0141(9) -0.0028(8) -0.0025(8)
N3 0.0213(11) 0.0236(11) 0.0178(10) -0.0103(9) -0.0041(8) -0.0027(9)
N4 0.0221(11) 0.0242(11) 0.0172(10) -0.0119(9) -0.0015(8) 0.0003(8)
O1 0.0311(10) 0.0295(10) 0.0130(8) -0.0145(9) -0.0030(7) -0.0002(7)
O2 0.0331(11) 0.0319(11) 0.0149(9) -0.0143(9) 0.0015(8) -0.0069(8)
O3 0.0250(11) 0.0461(14) 0.0315(12) -0.0004(10) 0.0011(9) -0.0046(10)
O4 0.0571(15) 0.0289(11) 0.0373(13) -0.0282(11) -0.0223(11) 0.0077(9)
O5 0.0516(16) 0.0386(14) 0.0540(16) -0.0131(12) -0.0121(13) -0.0011(12)
O6 0.077(2) 0.0500(17) 0.0409(15) -0.0260(16) -0.0023(14) 0.0007(13)
O7 0.0577(17) 0.0562(17) 0.0492(16) -0.0260(15) -0.0123(13) 0.0174(14)
O8 0.066(2) 0.089(3) 0.123(3) -0.044(2) -0.044(2) 0.050(2)
O9 0.049(4) 0.044(4) 0.045(4) -0.017(3) 0.001(3) -0.017(3)
S3 0.0231(3) 0.0207(3) 0.0147(3) -0.0099(2) -0.0032(2) -0.0026(2)

loop_
_atom_type_symbol
_atom_type_description
_atom_type_scat_dispersion_real
_atom_type_scat_dispersion_imag
_atom_type_scat_source
C C 0.0033 0.0016 'International Tables Vol C Tables 4.2.6.8 and 6.1.1.4'
H H 0.0000 0.0000 'International Tables Vol C Tables 4.2.6.8 and 6.1.1.4'
N N 0.0061 0.0033 'International Tables Vol C Tables 4.2.6.8 and 6.1.1.4'
O O 0.0106 0.0060 'International Tables Vol C Tables 4.2.6.8 and 6.1.1.4'
S S 0.1246 0.1234 'International Tables Vol C Tables 4.2.6.8 and 6.1.1.4'
Cu Cu 0.3201 1.2651 'International Tables Vol C Tables 4.2.6.8 and 6.1.1.4'

loop_
_geom_angle_atom_site_label_1
_geom_angle_atom_site_label_2
_geom_angle_atom_site_label_3
_geom_angle_site_symmetry_1
_geom_angle_site_symmetry_3
_geom_angle
_geom_angle_publ_flag
N1 C1 C2 . . 122.6(3) ?
N1 C1 H1 . . 118.7 ?
C2 C1 H1 . . 118.7 ?
C1 C2 C3 . . 120.0(3) ?
C1 C2 H2 . . 120.0 ?
C3 C2 H2 . . 120.0 ?
C2 C3 C4 . . 117.3(2) ?
C2 C3 C6 . . 121.7(3) ?
C4 C3 C6 . . 121.0(3) ?
C5 C4 C3 . . 119.7(3) ?
C5 C4 H4 . . 120.1 ?
C3 C4 H4 . . 120.1 ?
N1 C5 C4 . . 122.7(3) ?
N1 C5 H5 . . 118.7 ?
C4 C5 H5 . . 118.7 ?
C3 C6 H6F . . 109.5 ?
C3 C6 H6E . . 109.5 ?
H6F C6 H6E . . 109.5 ?
C3 C6 H6D . . 109.5 ?
H6F C6 H6D . . 109.5 ?
H6E C6 H6D . . 109.5 ?
N2 C7 C8 . . 122.9(3) ?
N2 C7 H7 . . 118.5 ?
C8 C7 H7 . . 118.5 ?
C7 C8 C9 . . 120.4(3) ?
C7 C8 H8 . . 119.8 ?
C9 C8 H8 . . 119.8 ?
C11 C9 C8 . . 116.6(3) ?
C11 C9 C10 . . 121.3(3) ?
C8 C9 C10 . . 122.1(3) ?
C9 C10 H10A . . 109.5 ?
C9 C10 H10B . . 109.5 ?
H10A C10 H10B . . 109.5 ?
C9 C10 H10C . . 109.5 ?
H10A C10 H10C . . 109.5 ?
H10B C10 H10C . . 109.5 ?
C12 C11 C9 . . 120.2(3) ?
C12 C11 H11 . . 119.9 ?
C9 C11 H11 . . 119.9 ?
N2 C12 C11 . . 123.1(3) ?
N2 C12 H12 . . 118.5 ?
C11 C12 H12 . . 118.5 ?
N3 C13 C14 . . 122.4(3) ?
N3 C13 H13 . . 118.8 ?
C14 C13 H13 . . 118.8 ?
C15 C14 C13 . . 120.2(3) ?
C15 C14 H14 . . 119.9 ?
C13 C14 H14 . . 119.9 ?
C14 C15 C16 . . 116.9(3) ?
C14 C15 C18 . . 121.5(3) ?
C16 C15 C18 . . 121.7(3) ?
C17 C16 C15 . . 120.1(3) ?
C17 C16 H16 . . 120.0 ?
C15 C16 H16 . . 120.0 ?
N3 C17 C16 . . 122.9(3) ?
N3 C17 H17 . . 118.5 ?
C16 C17 H17 . . 118.5 ?
C15 C18 H18A . . 109.5 ?
C15 C18 H18B . . 109.5 ?
H18A C18 H18B . . 109.5 ?
C15 C18 H18C . . 109.5 ?
H18A C18 H18C . . 109.5 ?
H18B C18 H18C . . 109.5 ?
N4 C19 C20 . . 122.5(3) ?
N4 C19 H19 . . 118.7 ?
C20 C19 H19 . . 118.7 ?
C21 C20 C19 . . 119.9(3) ?
C21 C20 H20 . . 120.0 ?
C19 C20 H20 . . 120.0 ?
C20 C21 C22 . . 117.5(3) ?
C20 C21 C24 . . 121.4(3) ?
C22 C21 C24 . . 121.1(3) ?
C23 C22 C21 . . 119.3(3) ?
C23 C22 H22 . . 120.3 ?
C21 C22 H22 . . 120.3 ?
N4 C23 C22 . . 123.0(3) ?
N4 C23 H23 . . 118.5 ?
C22 C23 H23 . . 118.5 ?
C21 C24 H24A . . 109.5 ?
C21 C24 H24B . . 109.5 ?
H24A C24 H24B . . 109.5 ?
C21 C24 H24C . . 109.5 ?
H24A C24 H24C . . 109.5 ?
H24B C24 H24C . . 109.5 ?
N1 Cu1 N1 2_676 . 180.00(11) ?
N1 Cu1 N2 2_676 . 91.28(9) ?
N1 Cu1 N2 . . 88.72(9) ?
N1 Cu1 N2 2_676 2_676 88.72(9) ?
N1 Cu1 N2 . 2_676 91.28(9) ?
N2 Cu1 N2 . 2_676 179.9990(10) ?
N1 Cu1 O1 2_676 . 90.27(8) ?
N1 Cu1 O1 . . 89.73(8) ?
N2 Cu1 O1 . . 90.38(8) ?
N2 Cu1 O1 2_676 . 89.62(8) ?
N1 Cu1 O1 2_676 2_676 89.73(8) ?
N1 Cu1 O1 . 2_676 90.27(8) ?
N2 Cu1 O1 . 2_676 89.62(8) ?
N2 Cu1 O1 2_676 2_676 90.38(8) ?
O1 Cu1 O1 . 2_676 180.0 ?
N4 Cu2 N4 2_675 . 180.0 ?
N4 Cu2 N3 2_675 . 89.63(9) ?
N4 Cu2 N3 . . 90.37(9) ?
N4 Cu2 N3 2_675 2_675 90.37(9) ?
N4 Cu2 N3 . 2_675 89.63(9) ?
N3 Cu2 N3 . 2_675 179.9990(10) ?
N4 Cu2 O2 . 2_675 88.90(8) ?
N4 Cu2 O2 2_675 2_675 91.11(8) ?
N3 Cu2 O2 . 2_675 88.72(8) ?
N3 Cu2 O2 2_675 2_675 91.28(8) ?
N4 Cu2 O2 . . 91.11(8) ?
N4 Cu2 O2 2_675 . 88.90(8) ?
N3 Cu2 O2 . . 91.28(8) ?
N3 Cu2 O2 2_675 . 88.72(8) ?
O2 Cu2 O2 2_675 . 180.0000(10) ?
C1 N1 C5 . . 117.5(2) ?
C1 N1 Cu1 . . 120.11(18) ?
C5 N1 Cu1 . . 122.30(18) ?
C12 N2 C7 . . 116.8(2) ?
C12 N2 Cu1 . . 119.50(19) ?
C7 N2 Cu1 . . 123.72(19) ?
C17 N3 C13 . . 117.5(2) ?
C17 N3 Cu2 . . 122.05(19) ?
C13 N3 Cu2 . . 120.41(19) ?
C23 N4 C19 . . 117.7(2) ?
C23 N4 Cu2 . . 122.75(19) ?
C19 N4 Cu2 . . 119.52(19) ?
S3 O1 Cu1 . . 169.60(13) ?
H5A O5 H5B . . 107.6 ?
H6A O6 H6B . . 101.2 ?
H6A O6 H6C . . 101.0 ?
H6B O6 H6C . . 100.4 ?
H7A O7 H7B . . 97.7 ?
H8A O8 H8B . . 100.6 ?
H8A O8 H8C . . 100.5 ?
H8B O8 H8C . . 126.9 ?
H9A O9 H9B . . 100.6 ?
O2 S3 O1 . . 109.72(12) ?
O2 S3 O3 . . 109.57(13) ?
O1 S3 O3 . . 110.06(13) ?
O2 S3 O4 . . 109.34(14) ?
O1 S3 O4 . . 108.76(12) ?
O3 S3 O4 . . 109.37(15) ?

loop_
_geom_bond_atom_site_label_1
_geom_bond_atom_site_label_2
_geom_bond_site_symmetry_2
_geom_bond_distance
_geom_bond_publ_flag
C1 N1 . 1.343(3) ?
C1 C2 . 1.386(4) ?
C1 H1 . 0.9500 ?
C2 C3 . 1.387(4) ?
C2 H2 . 0.9500 ?
C3 C4 . 1.389(4) ?
C3 C6 . 1.509(4) ?
C4 C5 . 1.386(4) ?
C4 H4 . 0.9500 ?
C5 N1 . 1.348(4) ?
C5 H5 . 0.9500 ?
C6 H6F . 0.9800 ?
C6 H6E . 0.9800 ?
C6 H6D . 0.9800 ?
C7 N2 . 1.352(4) ?
C7 C8 . 1.373(4) ?
C7 H7 . 0.9500 ?
C8 C9 . 1.397(4) ?
C8 H8 . 0.9500 ?
C9 C11 . 1.385(4) ?
C9 C10 . 1.503(4) ?
C10 H10A . 0.9800 ?
C10 H10B . 0.9800 ?
C10 H10C . 0.9800 ?
C11 C12 . 1.382(4) ?
C11 H11 . 0.9500 ?
C12 N2 . 1.348(3) ?
C12 H12 . 0.9500 ?
C13 N3 . 1.344(3) ?
C13 C14 . 1.387(4) ?
C13 H13 . 0.9500 ?
C14 C15 . 1.382(4) ?
C14 H14 . 0.9500 ?
C15 C16 . 1.388(4) ?
C15 C18 . 1.507(4) ?
C16 C17 . 1.381(4) ?
C16 H16 . 0.9500 ?
C17 N3 . 1.336(4) ?
C17 H17 . 0.9500 ?
C18 H18A . 0.9800 ?
C18 H18B . 0.9800 ?
C18 H18C . 0.9800 ?
C19 N4 . 1.342(3) ?
C19 C20 . 1.388(4) ?
C19 H19 . 0.9500 ?
C20 C21 . 1.386(4) ?
C20 H20 . 0.9500 ?
C21 C22 . 1.391(4) ?
C21 C24 . 1.508(4) ?
C22 C23 . 1.388(4) ?
C22 H22 . 0.9500 ?
C23 N4 . 1.341(4) ?
C23 H23 . 0.9500 ?
C24 H24A . 0.9800 ?
C24 H24B . 0.9800 ?
C24 H24C . 0.9800 ?
Cu1 N1 2_676 2.041(2) ?
Cu1 N1 . 2.041(2) ?
Cu1 N2 . 2.046(2) ?
Cu1 N2 2_676 2.046(2) ?
Cu1 O1 . 2.3926(18) ?
Cu1 O1 2_676 2.3926(18) ?
Cu2 N4 2_675 2.042(2) ?
Cu2 N4 . 2.042(2) ?
Cu2 N3 . 2.042(2) ?
Cu2 N3 2_675 2.042(2) ?
Cu2 O2 2_675 2.443(2) ?
Cu2 O2 . 2.443(2) ?
O1 S3 . 1.4726(19) ?
O2 S3 . 1.464(2) ?
O3 S3 . 1.473(2) ?
O4 S3 . 1.485(2) ?
O5 H5A . 0.8515 ?
O5 H5B . 0.8498 ?
O6 H6A . 0.8408 ?
O6 H6B . 0.8470 ?
O6 H6C . 0.8472 ?
O7 H7A . 0.8445 ?
O7 H7B . 0.8477 ?
O8 H8A . 0.8431 ?
O8 H8B . 0.8459 ?
O8 H8C . 0.8456 ?
O9 H9A . 0.8436 ?
O9 H9B . 0.8448 ?

loop_
_geom_hbond_atom_site_label_D
_geom_hbond_atom_site_label_H
_geom_hbond_atom_site_label_A
_geom_hbond_site_symmetry_A
_geom_hbond_distance_DH
_geom_hbond_distance_HA
_geom_hbond_distance_DA
_geom_hbond_angle_DHA
O5 H5A O6 2_665 0.85 2.04 2.887(4) 173
O5 H5B O4 1_545 0.85 2.01 2.843(4) 168
O6 H6A O6 2_665 0.84 2.34 2.983(6) 133
O6 H6B O4 1_545 0.85 1.92 2.762(4) 172
O6 H6C O8 . 0.85 1.98 2.804(5) 163
O7 H7A O5 . 0.84 2.16 2.906(4) 148
O7 H7B O3 1_645 0.85 2.13 2.923(4) 157
O8 H8A O3 1_545 0.84 2.42 2.788(4) 107
O8 H8B O6 . 0.85 2.04 2.804(5) 149
O8 H8C O8 2_565 0.85 1.87 2.710(7) 176
O9 H9A O6 . 0.84 2.48 3.210(7) 145
O9 H9B O3 1_545 0.84 2.22 3.063(7) 175
O9 H9B O4 1_545 0.84 2.71 3.275(7) 126

loop_
_geom_torsion_atom_site_label_1
_geom_torsion_atom_site_label_2
_geom_torsion_atom_site_label_3
_geom_torsion_atom_site_label_4
_geom_torsion_site_symmetry_1
_geom_torsion_site_symmetry_2
_geom_torsion_site_symmetry_3
_geom_torsion_site_symmetry_4
_geom_torsion
_geom_torsion_publ_flag
N1 C1 C2 C3 . . . . -0.3(4) ?
C1 C2 C3 C4 . . . . -2.6(4) ?
C1 C2 C3 C6 . . . . 176.9(3) ?
C2 C3 C4 C5 . . . . 2.7(4) ?
C6 C3 C4 C5 . . . . -176.8(3) ?
C3 C4 C5 N1 . . . . 0.1(5) ?
N2 C7 C8 C9 . . . . -0.7(5) ?
C7 C8 C9 C11 . . . . 1.5(4) ?
C7 C8 C9 C10 . . . . -178.2(3) ?
C8 C9 C11 C12 . . . . -1.5(4) ?
C10 C9 C11 C12 . . . . 178.3(3) ?
C9 C11 C12 N2 . . . . 0.7(4) ?
N3 C13 C14 C15 . . . . 0.1(4) ?
C13 C14 C15 C16 . . . . 1.2(4) ?
C13 C14 C15 C18 . . . . -179.7(3) ?
C14 C15 C16 C17 . . . . -1.4(5) ?
C18 C15 C16 C17 . . . . 179.4(3) ?
C15 C16 C17 N3 . . . . 0.4(5) ?
N4 C19 C20 C21 . . . . 0.1(4) ?
C19 C20 C21 C22 . . . . 1.6(4) ?
C19 C20 C21 C24 . . . . -177.5(3) ?
C20 C21 C22 C23 . . . . -1.1(4) ?
C24 C21 C22 C23 . . . . 178.1(3) ?
C21 C22 C23 N4 . . . . -1.2(5) ?
C2 C1 N1 C5 . . . . 3.2(4) ?
C2 C1 N1 Cu1 . . . . -174.3(2) ?
C4 C5 N1 C1 . . . . -3.1(4) ?
C4 C5 N1 Cu1 . . . . 174.3(2) ?
N2 Cu1 N1 C1 . . . . -73.2(2) ?
N2 Cu1 N1 C1 2_676 . . . 106.8(2) ?
O1 Cu1 N1 C1 . . . . -163.6(2) ?
O1 Cu1 N1 C1 2_676 . . . 16.4(2) ?
N2 Cu1 N1 C5 . . . . 109.4(2) ?
N2 Cu1 N1 C5 2_676 . . . -70.6(2) ?
O1 Cu1 N1 C5 . . . . 19.1(2) ?
O1 Cu1 N1 C5 2_676 . . . -160.9(2) ?
C11 C12 N2 C7 . . . . 0.1(4) ?
C11 C12 N2 Cu1 . . . . -179.4(2) ?
C8 C7 N2 C12 . . . . -0.1(4) ?
C8 C7 N2 Cu1 . . . . 179.4(2) ?
N1 Cu1 N2 C12 2_676 . . . 109.81(19) ?
N1 Cu1 N2 C12 . . . . -70.19(19) ?
O1 Cu1 N2 C12 . . . . 19.53(19) ?
O1 Cu1 N2 C12 2_676 . . . -160.47(19) ?
N1 Cu1 N2 C7 2_676 . . . -69.7(2) ?
N1 Cu1 N2 C7 . . . . 110.3(2) ?
O1 Cu1 N2 C7 . . . . -160.0(2) ?
O1 Cu1 N2 C7 2_676 . . . 20.0(2) ?
C16 C17 N3 C13 . . . . 1.0(5) ?
C16 C17 N3 Cu2 . . . . -179.6(3) ?
C14 C13 N3 C17 . . . . -1.2(4) ?
C14 C13 N3 Cu2 . . . . 179.34(19) ?
N4 Cu2 N3 C17 2_675 . . . 109.5(2) ?
N4 Cu2 N3 C17 . . . . -70.5(2) ?
N4 Cu2 N3 C13 2_675 . . . -71.1(2) ?
N4 Cu2 N3 C13 . . . . 108.9(2) ?
C22 C23 N4 C19 . . . . 2.9(4) ?
C22 C23 N4 Cu2 . . . . -174.0(2) ?
C20 C19 N4 C23 . . . . -2.3(4) ?
C20 C19 N4 Cu2 . . . . 174.7(2) ?
N3 Cu2 N4 C23 . . . . 71.8(2) ?
N3 Cu2 N4 C23 2_675 . . . -108.2(2) ?
N3 Cu2 N4 C19 . . . . -105.1(2) ?
N3 Cu2 N4 C19 2_675 . . . 74.9(2) ?
N1 Cu1 O1 S3 2_676 . . . 97.0(7) ?
N1 Cu1 O1 S3 . . . . -83.0(7) ?
N2 Cu1 O1 S3 . . . . -171.7(7) ?
N2 Cu1 O1 S3 2_676 . . . 8.3(7) ?
Cu1 O1 S3 O2 . . . . -173.0(7) ?
Cu1 O1 S3 O3 . . . . -52.3(7) ?
Cu1 O1 S3 O4 . . . . 67.4(7) ?
